data_1540439
loop_
_publ_author_name
'Doyle, Lauren E.'
'Piers, Warren E.'
'Borau-Garcia, Javier'
'Sgro, Michael J.'
'Spasyuk, Denis M.'

_publ_section_title
;
 Mechanistic studies on the addition of hydrogen to iridaepoxide complexes
 with subsequent elimination of water
;
_journal_issue 2
_journal_name_full 'Chem. Sci.'
_journal_page_first 921
_journal_paper_doi 10.1039/C5SC03575A
_journal_volume 7
_journal_year 2016
_chemical_formula_moiety 'C31 H36 Cl F6 Ir O6 P2 S4'
_chemical_formula_sum 'C31 H36 Cl F6 Ir O6 P2 S4'
_chemical_formula_weight 1036.43
_chemical_name_systematic
;
 ?
;
_space_group_crystal_system monoclinic
_space_group_IT_number 15
_space_group_name_Hall '-C 2yc'
_space_group_name_H-M_alt 'C 1 2/c 1'
_symmetry_space_group_name_Hall '-C 2yc'
_symmetry_space_group_name_H-M 'C 1 2/c 1'
_atom_sites_solution_hydrogens geom
_audit_creation_method SHELXL-2013
_audit_update_record
;
2015-09-08 deposited with the CCDC.
2015-10-27 downloaded from the CCDC.
;
_cell_angle_alpha 90
_cell_angle_beta 122.6490(10)
_cell_angle_gamma 90
_cell_formula_units_Z 8
_cell_length_a 29.3975(5)
_cell_length_b 17.9182(3)
_cell_length_c 23.5916(6)
_cell_measurement_temperature 173(2)
_cell_volume 10463.3(4)
_computing_cell_refinement 'Bruker SAINT'
_computing_data_collection 'Bruker APEX2'
_computing_data_reduction 'Bruker SAINT'
_computing_molecular_graphics 'Bruker SHELXTL'
_computing_publication_material 'LinXTL v.  5.3.8'
_computing_structure_refinement 'SHELXL-97 (Sheldrick, 2008)'
_computing_structure_solution 'SHELXS-97 (Sheldrick, 2008)'
_diffrn_ambient_temperature 173(2)
_diffrn_measured_fraction_theta_full 0.988
_diffrn_measured_fraction_theta_max 0.988
_diffrn_measurement_device_type 'Bruker APEX-II CCD'
_diffrn_measurement_method '\f and \w scans'
_diffrn_radiation_type CuK\a
_diffrn_radiation_wavelength 1.54178
_diffrn_reflns_av_R_equivalents 0.0486
_diffrn_reflns_av_unetI/netI 0.0368
_diffrn_reflns_laue_measured_fraction_full 0.988
_diffrn_reflns_laue_measured_fraction_max 0.988
_diffrn_reflns_limit_h_max 33
_diffrn_reflns_limit_h_min -34
_diffrn_reflns_limit_k_max 21
_diffrn_reflns_limit_k_min -21
_diffrn_reflns_limit_l_max 28
_diffrn_reflns_limit_l_min -27
_diffrn_reflns_number 40850
_diffrn_reflns_point_group_measured_fraction_full 0.988
_diffrn_reflns_point_group_measured_fraction_max 0.988
_diffrn_reflns_theta_full 66.500
_diffrn_reflns_theta_max 66.500
_diffrn_reflns_theta_min 3.045
_exptl_absorpt_coefficient_mu 7.944
_exptl_absorpt_correction_T_max 0.5038
_exptl_absorpt_correction_T_min 0.3820
_exptl_absorpt_correction_type multi-scan
_exptl_absorpt_process_details 'Sadabs (Sheldrick, 1996)'
_exptl_crystal_colour Green
_exptl_crystal_density_diffrn 1.316
_exptl_crystal_density_method 'not measured'
_exptl_crystal_description Plate
_exptl_crystal_F_000 4096
_exptl_crystal_size_max 0.15
_exptl_crystal_size_mid 0.1
_exptl_crystal_size_min 0.1
_platon_squeeze_details
;PROBLEM: VERY LARGE Solvent Accessible VOID(S) in Structure   ! 
RESPONSE: During the 
refinement of the structure, electron density peaks were located 
that were believed to be highly disordered 
solvent molecules (possibly toluene and pentane). Attempts 
made to model the solvent molecule were not successful. 
The SQUEEZE option in PLATON (Spek, 2009) indicated there was a 
large solvent cavity 3832.7 Ang^3. In the final cycles of refinement, 
this contribution (1555) to the 
electron density was removed from the observed data. The 
density, the F(000) value, the molecular weight and the formula are 
given without taking into account the results obtained with the 
SQUEEZE option PLATON (Spek, 2009). Similar treatments of disordered 
solvent molecules were carried out by St\"ahler et al. (2001), 
Cox et al. (2003), Mohamed et al. (2003) and Athimoolam et al. (2005). 
References: 
  
Spek, A. L. (2009). Acta Cryst. D65, 148--155.
  
Athimoolam, S., Kumar, J., Ramakrishnan, V. & Rajaram, R.K. (2005). 
Acta Cryst. E61, m2014-m2017. 
  
Cox, J.P., Kumarasammy, Y., Nahar, L., Sarkar D.S. & Shoeb, M. 
(2003). Acta Cryst. E59, o975-o977. 
  
Mohamed, A.A., Krause Bauer, A.J., Bruce, E.A. & Bruce M.R.M. 
(2003). Acta Cryst. C59, m84-m86. 
  
Stahler, R., Nather, C. & Bensch, W. (2001). Acta Cryst. 
C57, 26-27.
;
_refine_diff_density_max 2.243
_refine_diff_density_min -0.725
_refine_diff_density_rms 0.167
_refine_ls_extinction_method none
_refine_ls_goodness_of_fit_ref 1.020
_refine_ls_hydrogen_treatment constr
_refine_ls_matrix_type full
_refine_ls_number_parameters 468
_refine_ls_number_reflns 9117
_refine_ls_number_restraints 474
_refine_ls_restrained_S_all 1.004
_refine_ls_R_factor_all 0.0635
_refine_ls_R_factor_gt 0.0498
_refine_ls_shift/su_max 0.001
_refine_ls_shift/su_mean 0.000
_refine_ls_structure_factor_coef Fsqd
_refine_ls_weighting_details 'w=1/[\s^2^(Fo^2^)+(0.0688P)^2^+167.4662P] where P=(Fo^2^+2Fc^2^)/3'
_refine_ls_weighting_scheme calc
_refine_ls_wR_factor_gt 0.1303
_refine_ls_wR_factor_ref 0.1443
_reflns_Friedel_coverage 0.000
_reflns_number_gt 7468
_reflns_number_total 9117
_reflns_threshold_expression 'I > 2\s(I)'
_cod_data_source_file c5sc03575a2.cif
_cod_data_source_block 7_OTf2Cl
_cod_depositor_comments 'Adding full bibliography for 1540435--1540440.cif.'
_cod_database_code 1540439
_shelx_space_group_comment
;
The symmetry employed for this shelxl refinement is uniquely defined
by the following loop, which should always be used as a source of
symmetry information in preference to the above space-group names.
They are only intended as comments.
;
_shelx_estimated_absorpt_t_min 0.382
_shelx_estimated_absorpt_t_max 0.504
_shelxl_version_number 2013-4

loop_
_space_group_symop_operation_xyz
'x, y, z'
'-x, y, -z+1/2'
'x+1/2, y+1/2, z'
'-x+1/2, y+1/2, -z+1/2'
'-x, -y, -z'
'x, -y, z-1/2'
'-x+1/2, -y+1/2, -z'
'x+1/2, -y+1/2, z-1/2'

loop_
_atom_site_label
_atom_site_type_symbol
_atom_site_fract_x
_atom_site_fract_y
_atom_site_fract_z
_atom_site_U_iso_or_equiv
_atom_site_adp_type
_atom_site_occupancy
_atom_site_site_symmetry_order
_atom_site_calc_flag
_atom_site_refinement_flags_posn
_atom_site_refinement_flags_adp
Ir1 Ir 0.82117(2) 0.27803(2) 0.39496(2) 0.02468(11) Uani 1 1 d . U
Cl1 Cl 0.77752(7) 0.33132(9) 0.44185(9) 0.0345(4) Uani 1 1 d . U
S1 S 0.96708(7) 0.41400(10) 0.55330(9) 0.0365(4) Uani 1 1 d . U
S2 S 1.00041(7) 0.24777(10) 0.55243(10) 0.0363(4) Uani 1 1 d . U
S3 S 0.70631(7) 0.21567(10) 0.24300(9) 0.0348(4) Uani 1 1 d . U
S4 S 0.89978(7) 0.21015(10) 0.34538(9) 0.0341(4) Uani 1 1 d . U
P1 P 0.82098(7) 0.40122(9) 0.35708(9) 0.0276(4) Uani 1 1 d . U
P2 P 0.83917(6) 0.16859(9) 0.46070(9) 0.0268(3) Uani 1 1 d . U
F1 F 0.60460(19) 0.1797(4) 0.1785(3) 0.0686(16) Uani 1 1 d . U
F2 F 0.6249(2) 0.2762(3) 0.2420(3) 0.0634(14) Uani 1 1 d . U
F3 F 0.64511(19) 0.1662(3) 0.2850(3) 0.0576(13) Uani 1 1 d . U
F4 F 0.8480(3) 0.2322(5) 0.2158(3) 0.096(2) Uani 1 1 d . U
F5 F 0.8461(3) 0.1206(4) 0.2431(3) 0.0872(19) Uani 1 1 d . U
F6 F 0.9180(3) 0.1651(4) 0.2556(4) 0.091(2) Uani 1 1 d . U
O1 O 0.74018(19) 0.2461(3) 0.3107(3) 0.0380(11) Uani 1 1 d . U
O2 O 0.6952(3) 0.2660(4) 0.1903(3) 0.0571(16) Uani 1 1 d . U
O3 O 0.7190(2) 0.1409(3) 0.2359(3) 0.0450(13) Uani 1 1 d . U
O4 O 0.8470(2) 0.2248(3) 0.3366(3) 0.0343(11) Uani 1 1 d . U
O5 O 0.9312(2) 0.2758(3) 0.3575(3) 0.0506(14) Uani 1 1 d . U
O6 O 0.9271(2) 0.1462(3) 0.3855(3) 0.0474(13) Uani 1 1 d . U
C1 C 0.8940(2) 0.3035(4) 0.4678(3) 0.0269(13) Uani 1 1 d . U
C2 C 0.9096(3) 0.3797(4) 0.4803(3) 0.0310(14) Uani 1 1 d . U
C3 C 0.8790(3) 0.4361(4) 0.4359(4) 0.0297(13) Uani 1 1 d . U
C4 C 0.9006(3) 0.5090(4) 0.4600(4) 0.0329(14) Uani 1 1 d . U
C5 C 0.8808(3) 0.5797(4) 0.4305(4) 0.0391(16) Uani 1 1 d . U
H5 H 0.8491 0.5839 0.3867 0.047 Uiso 1 1 calc R U
C6 C 0.9083(3) 0.6422(4) 0.4663(5) 0.0454(18) Uani 1 1 d . U
H6 H 0.8949 0.6899 0.4468 0.054 Uiso 1 1 calc R U
C7 C 0.9553(3) 0.6378(4) 0.5304(5) 0.0472(19) Uani 1 1 d . U
H7 H 0.9730 0.6823 0.5539 0.057 Uiso 1 1 calc R U
C8 C 0.9766(3) 0.5689(4) 0.5603(4) 0.0444(18) Uani 1 1 d . U
H8 H 1.0089 0.5655 0.6036 0.053 Uiso 1 1 calc R U
C9 C 0.9489(3) 0.5051(4) 0.5246(4) 0.0369(15) Uani 1 1 d . U
C10 C 0.9302(3) 0.2424(4) 0.5042(4) 0.0297(13) Uani 1 1 d . U
C11 C 0.9119(3) 0.1705(4) 0.5018(3) 0.0264(13) Uani 1 1 d . U
C12 C 0.9543(3) 0.1182(4) 0.5381(4) 0.0314(14) Uani 1 1 d . U
C13 C 0.9526(3) 0.0402(4) 0.5445(4) 0.0380(16) Uani 1 1 d . U
H13 H 0.9189 0.0149 0.5233 0.046 Uiso 1 1 calc R U
C14 C 1.0000(3) 0.0008(5) 0.5814(4) 0.0429(17) Uani 1 1 d . U
H14 H 0.9989 -0.0516 0.5868 0.051 Uiso 1 1 calc R U
C15 C 1.0497(3) 0.0373(5) 0.6110(4) 0.0443(18) Uani 1 1 d . U
H15 H 1.0820 0.0090 0.6357 0.053 Uiso 1 1 calc R U
C16 C 1.0530(3) 0.1123(5) 0.6054(4) 0.0415(17) Uani 1 1 d . U
H16 H 1.0871 0.1365 0.6264 0.050 Uiso 1 1 calc R U
C17 C 1.0053(3) 0.1529(4) 0.5681(4) 0.0345(15) Uani 1 1 d . U
C18 C 0.7629(3) 0.4662(4) 0.3261(4) 0.0354(15) Uani 1 1 d . U
H18 H 0.7672 0.5056 0.2993 0.042 Uiso 1 1 calc R U
C19 C 0.7600(3) 0.5072(4) 0.3819(4) 0.0382(16) Uani 1 1 d . U
H19A H 0.7368 0.5512 0.3627 0.057 Uiso 1 1 calc R U
H19B H 0.7964 0.5228 0.4177 0.057 Uiso 1 1 calc R U
H19C H 0.7451 0.4735 0.4006 0.057 Uiso 1 1 calc R U
C20 C 0.7099(3) 0.4272(4) 0.2785(4) 0.0423(18) Uani 1 1 d . U
H20A H 0.7036 0.3887 0.3030 0.063 Uiso 1 1 calc R U
H20B H 0.7114 0.4040 0.2419 0.063 Uiso 1 1 calc R U
H20C H 0.6804 0.4637 0.2597 0.063 Uiso 1 1 calc R U
C21 C 0.8429(3) 0.4093(4) 0.2971(4) 0.0357(15) Uani 1 1 d . U
H21 H 0.8732 0.3729 0.3122 0.043 Uiso 1 1 calc R U
C22 C 0.7971(4) 0.3844(5) 0.2263(4) 0.049(2) Uani 1 1 d . U
H22A H 0.7664 0.4185 0.2096 0.074 Uiso 1 1 calc R U
H22B H 0.7858 0.3336 0.2287 0.074 Uiso 1 1 calc R U
H22C H 0.8101 0.3851 0.1958 0.074 Uiso 1 1 calc R U
C23 C 0.8648(4) 0.4856(4) 0.2949(4) 0.0456(19) Uani 1 1 d . U
H23A H 0.8755 0.4847 0.2622 0.068 Uiso 1 1 calc R U
H23B H 0.8962 0.4977 0.3396 0.068 Uiso 1 1 calc R U
H23C H 0.8366 0.5234 0.2816 0.068 Uiso 1 1 calc R U
C24 C 0.8303(3) 0.1780(4) 0.5325(4) 0.0359(15) Uani 1 1 d . U
H24 H 0.7917 0.1915 0.5134 0.043 Uiso 1 1 calc R U
C25 C 0.8411(4) 0.1053(5) 0.5716(4) 0.048(2) Uani 1 1 d . U
H25A H 0.8780 0.0886 0.5887 0.072 Uiso 1 1 calc R U
H25B H 0.8154 0.0671 0.5417 0.072 Uiso 1 1 calc R U
H25C H 0.8366 0.1137 0.6094 0.072 Uiso 1 1 calc R U
C26 C 0.8648(4) 0.2404(5) 0.5809(4) 0.0485(19) Uani 1 1 d . U
H26A H 0.8565 0.2459 0.6157 0.073 Uiso 1 1 calc R U
H26B H 0.8569 0.2874 0.5559 0.073 Uiso 1 1 calc R U
H26C H 0.9031 0.2281 0.6020 0.073 Uiso 1 1 calc R U
C27 C 0.8128(3) 0.0757(4) 0.4259(4) 0.0365(15) Uani 1 1 d . U
H27 H 0.8309 0.0389 0.4637 0.044 Uiso 1 1 calc R U
C28 C 0.7522(3) 0.0732(5) 0.3977(5) 0.0463(19) Uani 1 1 d . U
H28A H 0.7331 0.1063 0.3586 0.070 Uiso 1 1 calc R U
H28B H 0.7457 0.0896 0.4324 0.070 Uiso 1 1 calc R U
H28C H 0.7389 0.0220 0.3841 0.070 Uiso 1 1 calc R U
C29 C 0.8244(3) 0.0529(5) 0.3733(5) 0.0466(18) Uani 1 1 d . U
H29A H 0.8147 0.0004 0.3614 0.070 Uiso 1 1 calc R U
H29B H 0.8630 0.0596 0.3913 0.070 Uiso 1 1 calc R U
H29C H 0.8032 0.0840 0.3331 0.070 Uiso 1 1 calc R U
C30 C 0.6418(3) 0.2096(5) 0.2368(4) 0.0424(16) Uani 1 1 d . U
C31 C 0.8758(4) 0.1806(6) 0.2592(5) 0.059(2) Uani 1 1 d . U

loop_
_atom_site_aniso_label
_atom_site_aniso_U_11
_atom_site_aniso_U_22
_atom_site_aniso_U_33
_atom_site_aniso_U_23
_atom_site_aniso_U_13
_atom_site_aniso_U_12
Ir1 0.02152(16) 0.02149(16) 0.02643(17) 0.00138(10) 0.00992(12) 0.00205(10)
Cl1 0.0331(8) 0.0348(8) 0.0400(9) 0.0045(7) 0.0226(8) 0.0101(7)
S1 0.0312(9) 0.0311(9) 0.0332(9) -0.0017(7) 0.0082(8) -0.0023(7)
S2 0.0220(8) 0.0335(9) 0.0423(10) 0.0044(8) 0.0100(7) 0.0011(7)
S3 0.0301(8) 0.0337(9) 0.0332(9) -0.0021(7) 0.0122(7) 0.0000(7)
S4 0.0346(9) 0.0314(8) 0.0384(9) 0.0010(7) 0.0211(8) 0.0052(7)
P1 0.0256(8) 0.0231(8) 0.0302(8) 0.0034(6) 0.0126(7) 0.0023(6)
P2 0.0231(8) 0.0245(8) 0.0313(9) 0.0035(7) 0.0137(7) 0.0020(6)
F1 0.030(2) 0.092(4) 0.054(3) -0.015(3) 0.003(2) -0.003(2)
F2 0.048(3) 0.053(3) 0.082(4) 0.002(3) 0.030(3) 0.014(2)
F3 0.037(2) 0.068(3) 0.064(3) 0.010(2) 0.026(2) 0.003(2)
F4 0.121(6) 0.116(5) 0.047(3) 0.013(3) 0.042(4) 0.042(4)
F5 0.097(5) 0.085(4) 0.077(4) -0.039(3) 0.045(4) -0.015(3)
F6 0.095(4) 0.121(6) 0.084(4) -0.009(4) 0.067(4) 0.021(4)
O1 0.027(2) 0.036(3) 0.038(2) -0.005(2) 0.009(2) -0.003(2)
O2 0.067(4) 0.054(3) 0.047(3) 0.006(3) 0.028(3) 0.003(3)
O3 0.037(3) 0.038(3) 0.054(3) -0.009(2) 0.020(3) -0.002(2)
O4 0.036(2) 0.033(2) 0.035(3) -0.003(2) 0.020(2) 0.0039(19)
O5 0.042(3) 0.040(3) 0.070(4) -0.001(3) 0.030(3) 0.001(2)
O6 0.049(3) 0.040(3) 0.058(3) 0.010(2) 0.032(3) 0.015(2)
C1 0.019(3) 0.032(3) 0.025(3) 0.001(2) 0.009(2) 0.001(2)
C2 0.028(3) 0.032(3) 0.028(3) 0.001(2) 0.012(3) 0.000(2)
C3 0.026(3) 0.026(3) 0.035(3) 0.000(2) 0.015(2) -0.001(2)
C4 0.031(3) 0.030(3) 0.039(3) -0.001(2) 0.020(3) -0.004(2)
C5 0.039(4) 0.031(3) 0.045(4) -0.001(3) 0.021(3) -0.007(3)
C6 0.048(4) 0.029(3) 0.059(4) 0.000(3) 0.029(3) -0.007(3)
C7 0.047(4) 0.029(3) 0.061(4) -0.008(3) 0.026(3) -0.015(3)
C8 0.040(4) 0.035(3) 0.049(4) -0.010(3) 0.019(3) -0.012(3)
C9 0.034(3) 0.031(3) 0.040(3) -0.002(2) 0.016(3) -0.006(3)
C10 0.026(3) 0.028(3) 0.031(3) 0.001(2) 0.013(3) 0.001(2)
C11 0.024(3) 0.028(3) 0.025(3) 0.005(2) 0.012(2) 0.005(2)
C12 0.031(3) 0.034(3) 0.032(3) 0.007(2) 0.018(3) 0.010(2)
C13 0.038(3) 0.032(3) 0.042(4) 0.005(3) 0.020(3) 0.008(3)
C14 0.041(3) 0.037(4) 0.049(4) 0.012(3) 0.023(3) 0.015(3)
C15 0.037(4) 0.041(4) 0.050(4) 0.010(3) 0.020(3) 0.019(3)
C16 0.028(3) 0.046(4) 0.042(4) 0.007(3) 0.013(3) 0.009(3)
C17 0.029(3) 0.037(3) 0.034(3) 0.003(3) 0.014(3) 0.007(2)
C18 0.031(3) 0.028(3) 0.040(4) 0.008(3) 0.015(3) 0.007(3)
C19 0.035(4) 0.030(3) 0.047(4) 0.003(3) 0.020(3) 0.006(3)
C20 0.035(4) 0.035(4) 0.045(4) 0.003(3) 0.013(3) 0.008(3)
C21 0.041(4) 0.032(3) 0.037(3) 0.006(3) 0.023(3) 0.007(3)
C22 0.057(5) 0.054(5) 0.042(4) 0.000(3) 0.029(4) -0.004(4)
C23 0.052(5) 0.039(4) 0.049(5) 0.008(3) 0.029(4) 0.003(3)
C24 0.034(4) 0.044(4) 0.038(3) 0.008(3) 0.024(3) 0.010(3)
C25 0.049(5) 0.054(4) 0.052(5) 0.018(4) 0.033(4) 0.015(4)
C26 0.051(5) 0.055(4) 0.039(4) 0.003(3) 0.024(4) 0.011(4)
C27 0.030(3) 0.024(3) 0.046(4) 0.002(3) 0.014(3) -0.004(3)
C28 0.030(4) 0.041(4) 0.057(5) 0.006(4) 0.017(3) -0.006(3)
C29 0.042(4) 0.036(4) 0.053(4) -0.005(3) 0.020(4) -0.004(3)
C30 0.027(3) 0.045(4) 0.042(3) -0.002(3) 0.010(3) 0.003(3)
C31 0.068(5) 0.065(5) 0.047(4) -0.008(3) 0.033(4) 0.010(4)

loop_
_atom_type_symbol
_atom_type_description
_atom_type_scat_dispersion_real
_atom_type_scat_dispersion_imag
_atom_type_scat_source
C C 0.0181 0.0091 'International Tables Vol C Tables 4.2.6.8 and 6.1.1.4'
H H 0.0000 0.0000 'International Tables Vol C Tables 4.2.6.8 and 6.1.1.4'
O O 0.0492 0.0322 'International Tables Vol C Tables 4.2.6.8 and 6.1.1.4'
F F 0.0727 0.0534 'International Tables Vol C Tables 4.2.6.8 and 6.1.1.4'
P P 0.2955 0.4335 'International Tables Vol C Tables 4.2.6.8 and 6.1.1.4'
S S 0.3331 0.5567 'International Tables Vol C Tables 4.2.6.8 and 6.1.1.4'
Ir Ir -4.7710 6.5667 'International Tables Vol C Tables 4.2.6.8 and 6.1.1.4'
Cl Cl 0.3639 0.7018 'International Tables Vol C Tables 4.2.6.8 and 6.1.1.4'

loop_
_geom_angle_atom_site_label_1
_geom_angle_atom_site_label_2
_geom_angle_atom_site_label_3
_geom_angle
C1 Ir1 O4 94.0(2)
C1 Ir1 O1 177.6(2)
O4 Ir1 O1 83.6(2)
C1 Ir1 Cl1 96.4(2)
O4 Ir1 Cl1 169.57(14)
O1 Ir1 Cl1 85.97(15)
C1 Ir1 P2 82.3(2)
O4 Ir1 P2 91.19(14)
O1 Ir1 P2 97.24(14)
Cl1 Ir1 P2 90.82(6)
C1 Ir1 P1 83.8(2)
O4 Ir1 P1 95.88(14)
O1 Ir1 P1 96.90(14)
Cl1 Ir1 P1 84.65(6)
P2 Ir1 P1 164.80(6)
C9 S1 C2 90.9(3)
C17 S2 C10 91.1(3)
O2 S3 O3 116.3(4)
O2 S3 O1 114.8(4)
O3 S3 O1 114.4(3)
O2 S3 C30 103.2(4)
O3 S3 C30 105.2(4)
O1 S3 C30 100.1(3)
O6 S4 O5 117.3(4)
O6 S4 O4 114.1(3)
O5 S4 O4 113.6(3)
O6 S4 C31 104.2(4)
O5 S4 C31 106.3(5)
O4 S4 C31 98.7(4)
C3 P1 C21 103.4(3)
C3 P1 C18 109.9(3)
C21 P1 C18 106.0(3)
C3 P1 Ir1 97.1(2)
C21 P1 Ir1 115.4(2)
C18 P1 Ir1 123.0(2)
C11 P2 C27 110.5(3)
C11 P2 C24 102.5(3)
C27 P2 C24 104.9(4)
C11 P2 Ir1 96.7(2)
C27 P2 Ir1 124.4(3)
C24 P2 Ir1 115.4(2)
S3 O1 Ir1 148.6(3)
S4 O4 Ir1 135.0(3)
C2 C1 C10 123.7(6)
C2 C1 Ir1 119.1(5)
C10 C1 Ir1 117.1(5)
C3 C2 C1 122.8(6)
C3 C2 S1 112.2(5)
C1 C2 S1 125.0(5)
C2 C3 C4 113.5(6)
C2 C3 P1 112.9(5)
C4 C3 P1 133.5(5)
C5 C4 C9 118.9(7)
C5 C4 C3 130.3(7)
C9 C4 C3 110.8(6)
C6 C5 C4 118.7(7)
C6 C5 H5 120.7
C4 C5 H5 120.7
C5 C6 C7 122.1(8)
C5 C6 H6 119.0
C7 C6 H6 119.0
C8 C7 C6 120.6(7)
C8 C7 H7 119.7
C6 C7 H7 119.7
C7 C8 C9 117.8(8)
C7 C8 H8 121.1
C9 C8 H8 121.1
C8 C9 C4 121.9(7)
C8 C9 S1 125.4(6)
C4 C9 S1 112.6(5)
C11 C10 C1 122.4(6)
C11 C10 S2 112.0(5)
C1 C10 S2 125.5(5)
C10 C11 C12 113.3(6)
C10 C11 P2 111.1(5)
C12 C11 P2 135.2(5)
C13 C12 C17 118.1(6)
C13 C12 C11 130.6(7)
C17 C12 C11 111.2(6)
C14 C13 C12 119.8(7)
C14 C13 H13 120.1
C12 C13 H13 120.1
C13 C14 C15 120.3(7)
C13 C14 H14 119.8
C15 C14 H14 119.8
C16 C15 C14 121.7(7)
C16 C15 H15 119.1
C14 C15 H15 119.1
C15 C16 C17 118.5(8)
C15 C16 H16 120.8
C17 C16 H16 120.8
C16 C17 C12 121.5(7)
C16 C17 S2 126.0(6)
C12 C17 S2 112.5(5)
C20 C18 C19 110.1(6)
C20 C18 P1 111.2(5)
C19 C18 P1 115.0(5)
C20 C18 H18 106.7
C19 C18 H18 106.7
P1 C18 H18 106.7
C18 C19 H19A 109.5
C18 C19 H19B 109.5
H19A C19 H19B 109.5
C18 C19 H19C 109.5
H19A C19 H19C 109.5
H19B C19 H19C 109.5
C18 C20 H20A 109.5
C18 C20 H20B 109.5
H20A C20 H20B 109.5
C18 C20 H20C 109.5
H20A C20 H20C 109.5
H20B C20 H20C 109.5
C23 C21 C22 111.2(6)
C23 C21 P1 115.0(5)
C22 C21 P1 110.2(5)
C23 C21 H21 106.7
C22 C21 H21 106.7
P1 C21 H21 106.7
C21 C22 H22A 109.5
C21 C22 H22B 109.5
H22A C22 H22B 109.5
C21 C22 H22C 109.5
H22A C22 H22C 109.5
H22B C22 H22C 109.5
C21 C23 H23A 109.5
C21 C23 H23B 109.5
H23A C23 H23B 109.5
C21 C23 H23C 109.5
H23A C23 H23C 109.5
H23B C23 H23C 109.5
C25 C24 C26 109.7(7)
C25 C24 P2 112.8(5)
C26 C24 P2 112.6(5)
C25 C24 H24 107.1
C26 C24 H24 107.1
P2 C24 H24 107.1
C24 C25 H25A 109.5
C24 C25 H25B 109.5
H25A C25 H25B 109.5
C24 C25 H25C 109.5
H25A C25 H25C 109.5
H25B C25 H25C 109.5
C24 C26 H26A 109.5
C24 C26 H26B 109.5
H26A C26 H26B 109.5
C24 C26 H26C 109.5
H26A C26 H26C 109.5
H26B C26 H26C 109.5
C29 C27 C28 111.3(7)
C29 C27 P2 112.6(5)
C28 C27 P2 109.5(5)
C29 C27 H27 107.8
C28 C27 H27 107.8
P2 C27 H27 107.8
C27 C28 H28A 109.5
C27 C28 H28B 109.5
H28A C28 H28B 109.5
C27 C28 H28C 109.5
H28A C28 H28C 109.5
H28B C28 H28C 109.5
C27 C29 H29A 109.5
C27 C29 H29B 109.5
H29A C29 H29B 109.5
C27 C29 H29C 109.5
H29A C29 H29C 109.5
H29B C29 H29C 109.5
F1 C30 F2 108.7(7)
F1 C30 F3 106.9(7)
F2 C30 F3 107.8(7)
F1 C30 S3 110.3(6)
F2 C30 S3 111.3(6)
F3 C30 S3 111.8(5)
F4 C31 F5 108.7(9)
F4 C31 F6 108.3(9)
F5 C31 F6 108.3(8)
F4 C31 S4 111.8(7)
F5 C31 S4 110.9(7)
F6 C31 S4 108.7(7)

loop_
_geom_bond_atom_site_label_1
_geom_bond_atom_site_label_2
_geom_bond_distance
Ir1 C1 1.943(6)
Ir1 O4 2.123(5)
Ir1 O1 2.200(5)
Ir1 Cl1 2.3051(16)
Ir1 P2 2.3758(16)
Ir1 P1 2.3803(17)
S1 C9 1.737(8)
S1 C2 1.750(7)
S2 C17 1.729(8)
S2 C10 1.740(7)
S3 O2 1.424(6)
S3 O3 1.425(6)
S3 O1 1.458(5)
S3 C30 1.826(8)
S4 O6 1.427(6)
S4 O5 1.427(6)
S4 O4 1.474(5)
S4 C31 1.834(9)
P1 C3 1.826(7)
P1 C21 1.851(7)
P1 C18 1.860(7)
P2 C11 1.810(7)
P2 C27 1.833(7)
P2 C24 1.856(7)
F1 C30 1.323(9)
F2 C30 1.324(9)
F3 C30 1.336(10)
F4 C31 1.292(12)
F5 C31 1.307(12)
F6 C31 1.318(12)
C1 C2 1.420(10)
C1 C10 1.442(9)
C2 C3 1.382(10)
C3 C4 1.430(10)
C4 C5 1.410(10)
C4 C9 1.418(10)
C5 C6 1.374(11)
C5 H5 0.9500
C6 C7 1.396(12)
C6 H6 0.9500
C7 C8 1.391(12)
C7 H7 0.9500
C8 C9 1.392(10)
C8 H8 0.9500
C10 C11 1.385(10)
C11 C12 1.419(9)
C12 C13 1.410(10)
C12 C17 1.412(10)
C13 C14 1.373(10)
C13 H13 0.9500
C14 C15 1.396(12)
C14 H14 0.9500
C15 C16 1.360(12)
C15 H15 0.9500
C16 C17 1.391(10)
C16 H16 0.9500
C18 C20 1.513(10)
C18 C19 1.548(11)
C18 H18 1.0000
C19 H19A 0.9800
C19 H19B 0.9800
C19 H19C 0.9800
C20 H20A 0.9800
C20 H20B 0.9800
C20 H20C 0.9800
C21 C23 1.523(11)
C21 C22 1.540(11)
C21 H21 1.0000
C22 H22A 0.9800
C22 H22B 0.9800
C22 H22C 0.9800
C23 H23A 0.9800
C23 H23B 0.9800
C23 H23C 0.9800
C24 C25 1.526(11)
C24 C26 1.527(12)
C24 H24 1.0000
C25 H25A 0.9800
C25 H25B 0.9800
C25 H25C 0.9800
C26 H26A 0.9800
C26 H26B 0.9800
C26 H26C 0.9800
C27 C29 1.511(12)
C27 C28 1.529(10)
C27 H27 1.0000
C28 H28A 0.9800
C28 H28B 0.9800
C28 H28C 0.9800
C29 H29A 0.9800
C29 H29B 0.9800
C29 H29C 0.9800

loop_
_geom_torsion_atom_site_label_1
_geom_torsion_atom_site_label_2
_geom_torsion_atom_site_label_3
_geom_torsion_atom_site_label_4
_geom_torsion
O2 S3 O1 Ir1 -76.8(7)
O3 S3 O1 Ir1 61.5(7)
C30 S3 O1 Ir1 173.4(6)
O6 S4 O4 Ir1 82.1(5)
O5 S4 O4 Ir1 -55.9(5)
C31 S4 O4 Ir1 -168.0(5)
C10 C1 C2 C3 164.7(7)
Ir1 C1 C2 C3 -12.1(9)
C10 C1 C2 S1 -17.8(10)
Ir1 C1 C2 S1 165.4(4)
C9 S1 C2 C3 1.4(6)
C9 S1 C2 C1 -176.4(7)
C1 C2 C3 C4 176.7(6)
S1 C2 C3 C4 -1.1(8)
C1 C2 C3 P1 -5.7(9)
S1 C2 C3 P1 176.5(4)
C21 P1 C3 C2 -102.5(6)
C18 P1 C3 C2 144.7(5)
Ir1 P1 C3 C2 15.8(5)
C21 P1 C3 C4 74.5(8)
C18 P1 C3 C4 -38.3(8)
Ir1 P1 C3 C4 -167.2(7)
C2 C3 C4 C5 -178.6(8)
P1 C3 C4 C5 4.4(13)
C2 C3 C4 C9 0.1(9)
P1 C3 C4 C9 -176.8(6)
C9 C4 C5 C6 -1.9(11)
C3 C4 C5 C6 176.8(8)
C4 C5 C6 C7 0.7(13)
C5 C6 C7 C8 0.8(14)
C6 C7 C8 C9 -1.1(13)
C7 C8 C9 C4 -0.1(12)
C7 C8 C9 S1 -178.1(7)
C5 C4 C9 C8 1.6(12)
C3 C4 C9 C8 -177.3(7)
C5 C4 C9 S1 179.8(6)
C3 C4 C9 S1 0.9(8)
C2 S1 C9 C8 176.9(8)
C2 S1 C9 C4 -1.3(6)
C2 C1 C10 C11 165.6(7)
Ir1 C1 C10 C11 -17.6(9)
C2 C1 C10 S2 -17.3(10)
Ir1 C1 C10 S2 159.5(4)
C17 S2 C10 C11 1.1(6)
C17 S2 C10 C1 -176.2(7)
C1 C10 C11 C12 176.6(6)
S2 C10 C11 C12 -0.8(8)
C1 C10 C11 P2 -10.0(9)
S2 C10 C11 P2 172.6(3)
C27 P2 C11 C10 156.0(5)
C24 P2 C11 C10 -92.7(5)
Ir1 P2 C11 C10 25.3(5)
C27 P2 C11 C12 -32.7(8)
C24 P2 C11 C12 78.7(8)
Ir1 P2 C11 C12 -163.3(7)
C10 C11 C12 C13 -175.7(7)
P2 C11 C12 C13 13.0(13)
C10 C11 C12 C17 0.0(9)
P2 C11 C12 C17 -171.3(6)
C17 C12 C13 C14 2.5(11)
C11 C12 C13 C14 178.0(7)
C12 C13 C14 C15 -1.8(12)
C13 C14 C15 C16 1.1(13)
C14 C15 C16 C17 -1.1(13)
C15 C16 C17 C12 1.8(12)
C15 C16 C17 S2 -177.9(7)
C13 C12 C17 C16 -2.6(11)
C11 C12 C17 C16 -178.9(7)
C13 C12 C17 S2 177.2(6)
C11 C12 C17 S2 0.8(8)
C10 S2 C17 C16 178.6(7)
C10 S2 C17 C12 -1.1(6)
C3 P1 C18 C20 -158.1(6)
C21 P1 C18 C20 90.8(6)
Ir1 P1 C18 C20 -45.0(7)
C3 P1 C18 C19 -32.1(6)
C21 P1 C18 C19 -143.2(5)
Ir1 P1 C18 C19 81.0(6)
C3 P1 C21 C23 -51.3(6)
C18 P1 C21 C23 64.3(6)
Ir1 P1 C21 C23 -156.0(5)
C3 P1 C21 C22 -178.0(5)
C18 P1 C21 C22 -62.3(6)
Ir1 P1 C21 C22 77.3(6)
C11 P2 C24 C25 -77.7(6)
C27 P2 C24 C25 37.7(6)
Ir1 P2 C24 C25 178.5(5)
C11 P2 C24 C26 47.1(6)
C27 P2 C24 C26 162.5(5)
Ir1 P2 C24 C26 -56.7(6)
C11 P2 C27 C29 -61.3(6)
C24 P2 C27 C29 -171.1(5)
Ir1 P2 C27 C29 52.7(6)
C11 P2 C27 C28 174.4(5)
C24 P2 C27 C28 64.6(6)
Ir1 P2 C27 C28 -71.6(6)
O2 S3 C30 F1 63.8(7)
O3 S3 C30 F1 -58.6(7)
O1 S3 C30 F1 -177.5(6)
O2 S3 C30 F2 -57.0(7)
O3 S3 C30 F2 -179.4(6)
O1 S3 C30 F2 61.8(6)
O2 S3 C30 F3 -177.5(6)
O3 S3 C30 F3 60.1(6)
O1 S3 C30 F3 -58.8(6)
O6 S4 C31 F4 177.5(8)
O5 S4 C31 F4 -58.1(9)
O4 S4 C31 F4 59.7(9)
O6 S4 C31 F5 56.0(8)
O5 S4 C31 F5 -179.6(7)
O4 S4 C31 F5 -61.8(8)
O6 S4 C31 F6 -63.0(8)
O5 S4 C31 F6 61.5(8)
O4 S4 C31 F6 179.3(7)

loop_
_platon_squeeze_void_nr
_platon_squeeze_void_average_x
_platon_squeeze_void_average_y
_platon_squeeze_void_average_z
_platon_squeeze_void_volume
_platon_squeeze_void_count_electrons
_platon_squeeze_void_content
1 -0.007 0.139 0.243 1915 778 ' '
2 -0.011 -0.155 0.739 1915 777 ' '
